data_4117683
loop_
_publ_author_name
'Sebastien Monfette'
'Zo\"e R. Turner'
'Scott P. Semproni'
'Paul J. Chirik'

_publ_section_title
;
 Enantiopure C1-Symmetric Bis(imino)pyridine Cobalt Complexes for
 Asymmetric Alkene Hydrogenation
;
_journal_name_full 'Journal of the American Chemical Society'
_journal_page_first 4561
_journal_page_last 4564
_journal_paper_doi 10.1021/ja300503k
_journal_volume 134
_journal_year 2012
_chemical_absolute_configuration ad
_chemical_formula_moiety 'C29 H41 Cl Co N3, C4 H8 O'
_chemical_formula_sum 'C33 H49 Cl Co N3 O'
_chemical_formula_weight 598.13
_space_group_IT_number 19
_symmetry_cell_setting orthorhombic
_symmetry_space_group_name_Hall 'P 2ac 2ab'
_symmetry_space_group_name_H-M 'P 21 21 21'
_atom_sites_solution_hydrogens geom
_atom_sites_solution_primary direct
_atom_sites_solution_secondary difmap
_audit_creation_method SHELXL-97
_audit_update_record
;
2011-08-23 # Formatted by publCIF
;
_cell_angle_alpha 90.00
_cell_angle_beta 90.00
_cell_angle_gamma 90.00
_cell_formula_units_Z 4
_cell_length_a 11.5067(9)
_cell_length_b 16.4629(12)
_cell_length_c 16.7010(12)
_cell_measurement_reflns_used 9875
_cell_measurement_temperature 100(2)
_cell_measurement_theta_max 27.48
_cell_measurement_theta_min 3.66
_cell_volume 3163.7(4)
_computing_cell_refinement 'BRUKER, APEX II SOFTWARE SUITE'
_computing_data_collection 'BRUKER, APEX II SOFTWARE SUITE'
_computing_data_reduction 'BRUKER, APEX II SOFTWARE SUITE'
_computing_molecular_graphics 'Ortep-3 for Windows (Farrugia, 1997)'
_computing_structure_refinement 'SHELXL-97 (Sheldrick, 2008)'
_computing_structure_solution 'SIR-92 (Giacovazzo, 1993)'
_diffrn_ambient_temperature 100(2)
_diffrn_measured_fraction_theta_full 0.989
_diffrn_measured_fraction_theta_max 0.989
_diffrn_measurement_device_type 'Bruker APEX-II CCD'
_diffrn_measurement_method 'phi and omega scans'
_diffrn_radiation_monochromator graphite
_diffrn_radiation_source 'fine-focus sealed tube'
_diffrn_radiation_type MoK\a
_diffrn_radiation_wavelength 0.71073
_diffrn_reflns_av_R_equivalents 0.0138
_diffrn_reflns_av_sigmaI/netI 0.0352
_diffrn_reflns_limit_h_max 14
_diffrn_reflns_limit_h_min -14
_diffrn_reflns_limit_k_max 17
_diffrn_reflns_limit_k_min -21
_diffrn_reflns_limit_l_max 21
_diffrn_reflns_limit_l_min -16
_diffrn_reflns_number 15033
_diffrn_reflns_theta_full 27.48
_diffrn_reflns_theta_max 27.48
_diffrn_reflns_theta_min 3.75
_exptl_absorpt_coefficient_mu 0.656
_exptl_absorpt_correction_T_max 0.9138
_exptl_absorpt_correction_T_min 0.7384
_exptl_absorpt_correction_type multi-scan
_exptl_absorpt_process_details sadabs
_exptl_crystal_colour purple
_exptl_crystal_density_diffrn 1.256
_exptl_crystal_description block
_exptl_crystal_F_000 1280
_exptl_crystal_size_max 0.49
_exptl_crystal_size_mid 0.16
_exptl_crystal_size_min 0.14
_refine_diff_density_max 0.239
_refine_diff_density_min -0.168
_refine_diff_density_rms 0.034
_refine_ls_abs_structure_details 'Flack H D (1983), Acta Cryst. A39, 876-881, 3098 Friedel Pairs'
_refine_ls_abs_structure_Flack 0.008(6)
_refine_ls_extinction_method none
_refine_ls_goodness_of_fit_ref 0.939
_refine_ls_hydrogen_treatment constr
_refine_ls_matrix_type full
_refine_ls_number_parameters 360
_refine_ls_number_reflns 7044
_refine_ls_number_restraints 0
_refine_ls_restrained_S_all 0.939
_refine_ls_R_factor_all 0.0210
_refine_ls_R_factor_gt 0.0195
_refine_ls_shift/su_max 0.003
_refine_ls_shift/su_mean 0.000
_refine_ls_structure_factor_coef Fsqd
_refine_ls_weighting_details 'calc w=1/[\s^2^(Fo^2^)+(0.0170P)^2^+0.5109P] where P=(Fo^2^+2Fc^2^)/3'
_refine_ls_weighting_scheme calc
_refine_ls_wR_factor_gt 0.0480
_refine_ls_wR_factor_ref 0.0486
_reflns_number_gt 6738
_reflns_number_total 7044
_reflns_threshold_expression >2\s(I)
_cod_data_source_file ja300503k_si_001_2.cif
_cod_data_source_block sm12
_cod_database_code 4117683

loop_
_symmetry_equiv_pos_as_xyz
'x, y, z'
'-x+1/2, -y, z+1/2'
'-x, y+1/2, -z+1/2'
'x+1/2, -y+1/2, -z'

loop_
_atom_site_label
_atom_site_type_symbol
_atom_site_fract_x
_atom_site_fract_y
_atom_site_fract_z
_atom_site_U_iso_or_equiv
_atom_site_adp_type
_atom_site_occupancy
_atom_site_symmetry_multiplicity
_atom_site_calc_flag
_atom_site_refinement_flags
C1 C 0.80830(12) 0.26521(9) 1.01398(8) 0.0271(3) Uani 1 1 d .
H1A H 0.8237 0.3235 1.0192 0.041 Uiso 1 1 calc R
H1B H 0.8766 0.2383 0.9911 0.041 Uiso 1 1 calc R
H1C H 0.7917 0.2422 1.0669 0.041 Uiso 1 1 calc R
C1S C 0.22517(14) 0.50927(10) 0.81220(9) 0.0316(3) Uani 1 1 d .
H1S1 H 0.2071 0.4521 0.8257 0.038 Uiso 1 1 calc R
H1S2 H 0.3022 0.5232 0.8347 0.038 Uiso 1 1 calc R
C2 C 0.70545(11) 0.25239(7) 0.95992(7) 0.0168(2) Uani 1 1 d .
C2S C 0.22377(17) 0.52181(11) 0.72240(10) 0.0385(4) Uani 1 1 d .
H2S1 H 0.2994 0.5075 0.6980 0.046 Uiso 1 1 calc R
H2S2 H 0.1614 0.4897 0.6966 0.046 Uiso 1 1 calc R
C3 C 0.64941(11) 0.17479(8) 0.95435(7) 0.0162(2) Uani 1 1 d .
C3S C 0.19999(14) 0.61224(10) 0.71674(9) 0.0311(3) Uani 1 1 d .
H3S1 H 0.1608 0.6261 0.6658 0.037 Uiso 1 1 calc R
H3S2 H 0.2727 0.6441 0.7213 0.037 Uiso 1 1 calc R
C4 C 0.66855(12) 0.10454(8) 0.99883(8) 0.0214(3) Uani 1 1 d .
H4 H 0.7266 0.1036 1.0392 0.026 Uiso 1 1 calc R
C4S C 0.12046(17) 0.62698(11) 0.78823(9) 0.0374(4) Uani 1 1 d .
H4S1 H 0.1396 0.6794 0.8140 0.045 Uiso 1 1 calc R
H4S2 H 0.0383 0.6285 0.7707 0.045 Uiso 1 1 calc R
C5 C 0.60181(13) 0.03573(8) 0.98355(8) 0.0249(3) Uani 1 1 d .
H5 H 0.6128 -0.0122 1.0144 0.030 Uiso 1 1 calc R
C6 C 0.51880(12) 0.03748(8) 0.92281(8) 0.0217(3) Uani 1 1 d .
H6 H 0.4732 -0.0093 0.9118 0.026 Uiso 1 1 calc R
C7 C 0.50318(10) 0.10825(7) 0.87841(7) 0.0157(2) Uani 1 1 d .
C8 C 0.42715(10) 0.12358(7) 0.81108(8) 0.0160(2) Uani 1 1 d .
C9 C 0.35261(12) 0.05662(8) 0.77757(9) 0.0239(3) Uani 1 1 d .
H9A H 0.2743 0.0775 0.7671 0.036 Uiso 1 1 calc R
H9B H 0.3482 0.0120 0.8163 0.036 Uiso 1 1 calc R
H9C H 0.3868 0.0367 0.7275 0.036 Uiso 1 1 calc R
C10 C 0.71043(11) 0.38727(8) 0.91125(8) 0.0179(2) Uani 1 1 d .
C11 C 0.66106(12) 0.44649(8) 0.96107(8) 0.0205(3) Uani 1 1 d .
C12 C 0.71290(13) 0.52288(8) 0.96297(9) 0.0266(3) Uani 1 1 d .
H12 H 0.6812 0.5639 0.9965 0.032 Uiso 1 1 calc R
C13 C 0.80973(13) 0.54003(9) 0.91686(10) 0.0291(3) Uani 1 1 d .
H13 H 0.8449 0.5922 0.9197 0.035 Uiso 1 1 calc R
C14 C 0.85529(12) 0.48131(9) 0.86672(9) 0.0273(3) Uani 1 1 d .
H14 H 0.9214 0.4938 0.8349 0.033 Uiso 1 1 calc R
C15 C 0.80610(11) 0.40411(8) 0.86192(8) 0.0211(3) Uani 1 1 d .
C16 C 0.55604(12) 0.42694(8) 1.01273(8) 0.0234(3) Uani 1 1 d .
H16 H 0.5191 0.3767 0.9907 0.028 Uiso 1 1 calc R
C17 C 0.59367(17) 0.40884(13) 1.09886(10) 0.0457(5) Uani 1 1 d .
H17A H 0.6490 0.3636 1.0990 0.069 Uiso 1 1 calc R
H17B H 0.5254 0.3943 1.1309 0.069 Uiso 1 1 calc R
H17C H 0.6307 0.4571 1.1218 0.069 Uiso 1 1 calc R
C18 C 0.46456(14) 0.49434(9) 1.01221(9) 0.0321(3) Uani 1 1 d .
H18A H 0.4976 0.5438 1.0356 0.048 Uiso 1 1 calc R
H18B H 0.3971 0.4772 1.0438 0.048 Uiso 1 1 calc R
H18C H 0.4404 0.5052 0.9570 0.048 Uiso 1 1 calc R
C19 C 0.85421(12) 0.34122(8) 0.80417(9) 0.0251(3) Uani 1 1 d .
H19 H 0.8116 0.2892 0.8138 0.030 Uiso 1 1 calc R
C20 C 0.98299(15) 0.32515(15) 0.81847(16) 0.0690(7) Uani 1 1 d .
H20A H 1.0275 0.3746 0.8070 0.103 Uiso 1 1 calc R
H20B H 1.0092 0.2813 0.7832 0.103 Uiso 1 1 calc R
H20C H 0.9950 0.3093 0.8744 0.103 Uiso 1 1 calc R
C21 C 0.8316(2) 0.36658(13) 0.71814(11) 0.0612(7) Uani 1 1 d .
H21A H 0.7479 0.3743 0.7101 0.092 Uiso 1 1 calc R
H21B H 0.8599 0.3242 0.6818 0.092 Uiso 1 1 calc R
H21C H 0.8723 0.4176 0.7070 0.092 Uiso 1 1 calc R
C22 C 0.36693(10) 0.21819(8) 0.70992(7) 0.0165(2) Uani 1 1 d .
H22 H 0.3356 0.1660 0.6881 0.020 Uiso 1 1 calc R
C23 C 0.26278(11) 0.27090(10) 0.73300(8) 0.0237(3) Uani 1 1 d .
H23A H 0.2195 0.2446 0.7764 0.036 Uiso 1 1 calc R
H23B H 0.2119 0.2777 0.6864 0.036 Uiso 1 1 calc R
H23C H 0.2902 0.3242 0.7510 0.036 Uiso 1 1 calc R
C24 C 0.44882(10) 0.25382(7) 0.64630(7) 0.0168(2) Uani 1 1 d .
H24 H 0.4883 0.3027 0.6691 0.020 Uiso 1 1 calc R
C25 C 0.38163(12) 0.27910(9) 0.57122(8) 0.0230(3) Uani 1 1 d .
H25A H 0.3351 0.2325 0.5519 0.028 Uiso 1 1 calc R
H25B H 0.3273 0.3236 0.5850 0.028 Uiso 1 1 calc R
C26 C 0.46266(14) 0.30747(8) 0.50449(8) 0.0255(3) Uani 1 1 d .
H26A H 0.5037 0.3573 0.5219 0.031 Uiso 1 1 calc R
H26B H 0.4162 0.3210 0.4564 0.031 Uiso 1 1 calc R
C27 C 0.55142(13) 0.24262(8) 0.48313(8) 0.0257(3) Uani 1 1 d .
H27A H 0.5111 0.1944 0.4611 0.031 Uiso 1 1 calc R
H27B H 0.6047 0.2637 0.4415 0.031 Uiso 1 1 calc R
C28 C 0.62070(13) 0.21824(11) 0.55660(8) 0.0317(3) Uani 1 1 d .
H28A H 0.6678 0.2650 0.5749 0.038 Uiso 1 1 calc R
H28B H 0.6745 0.1736 0.5424 0.038 Uiso 1 1 calc R
C29 C 0.54125(13) 0.19055(9) 0.62455(8) 0.0261(3) Uani 1 1 d .
H29A H 0.5022 0.1395 0.6086 0.031 Uiso 1 1 calc R
H29B H 0.5891 0.1789 0.6725 0.031 Uiso 1 1 calc R
N1 N 0.66106(9) 0.30698(6) 0.91083(6) 0.0157(2) Uani 1 1 d .
N2 N 0.56715(9) 0.17596(6) 0.89508(6) 0.0140(2) Uani 1 1 d .
N3 N 0.43382(8) 0.19822(6) 0.78340(6) 0.0143(2) Uani 1 1 d .
Cl1 Cl 0.48313(3) 0.390264(18) 0.80372(2) 0.02416(7) Uani 1 1 d .
Co1 Co 0.537373(13) 0.269398(9) 0.843357(9) 0.01233(4) Uani 1 1 d .
O1S O 0.13822(10) 0.56214(7) 0.84255(7) 0.0405(3) Uani 1 1 d .

loop_
_atom_site_aniso_label
_atom_site_aniso_U_11
_atom_site_aniso_U_22
_atom_site_aniso_U_33
_atom_site_aniso_U_23
_atom_site_aniso_U_13
_atom_site_aniso_U_12
C1 0.0293(7) 0.0227(6) 0.0293(7) -0.0006(6) -0.0150(6) 0.0010(6)
C1S 0.0366(8) 0.0318(8) 0.0264(7) 0.0033(6) 0.0011(7) 0.0029(6)
C2 0.0184(6) 0.0171(6) 0.0149(5) -0.0009(4) -0.0029(5) 0.0018(4)
C2S 0.0510(10) 0.0392(9) 0.0253(7) 0.0016(7) 0.0119(8) 0.0028(8)
C3 0.0189(6) 0.0166(6) 0.0132(5) 0.0002(5) 0.0002(5) 0.0015(5)
C3S 0.0365(8) 0.0349(8) 0.0219(7) 0.0053(6) 0.0030(6) -0.0080(7)
C4 0.0282(7) 0.0189(6) 0.0172(6) 0.0034(5) -0.0032(5) 0.0032(5)
C4S 0.0530(10) 0.0341(9) 0.0249(7) 0.0081(6) 0.0086(7) 0.0080(7)
C5 0.0370(8) 0.0163(6) 0.0215(6) 0.0062(5) 0.0025(6) 0.0017(5)
C6 0.0276(7) 0.0138(5) 0.0237(6) 0.0012(5) 0.0042(6) -0.0029(5)
C7 0.0178(6) 0.0135(5) 0.0158(5) -0.0015(4) 0.0051(5) -0.0007(4)
C8 0.0149(5) 0.0144(5) 0.0188(5) -0.0034(5) 0.0046(5) -0.0017(4)
C9 0.0241(7) 0.0178(6) 0.0297(7) -0.0045(6) -0.0004(6) -0.0058(5)
C10 0.0167(6) 0.0138(5) 0.0231(6) 0.0011(5) -0.0076(5) -0.0020(5)
C11 0.0228(6) 0.0177(6) 0.0210(6) -0.0006(5) -0.0086(6) -0.0007(5)
C12 0.0317(8) 0.0176(6) 0.0304(7) -0.0043(6) -0.0107(6) -0.0011(5)
C13 0.0291(7) 0.0159(6) 0.0423(8) 0.0033(6) -0.0141(7) -0.0071(5)
C14 0.0191(6) 0.0221(7) 0.0407(8) 0.0073(6) -0.0057(6) -0.0056(5)
C15 0.0147(6) 0.0182(6) 0.0305(7) 0.0036(5) -0.0054(5) -0.0004(5)
C16 0.0290(7) 0.0205(6) 0.0207(6) -0.0032(5) -0.0011(6) -0.0003(5)
C17 0.0489(10) 0.0623(13) 0.0259(8) 0.0080(8) 0.0012(8) 0.0163(9)
C18 0.0306(7) 0.0289(7) 0.0367(8) -0.0011(6) 0.0003(7) 0.0036(7)
C19 0.0182(6) 0.0200(6) 0.0371(8) 0.0039(6) 0.0058(6) 0.0008(5)
C20 0.0258(9) 0.0740(15) 0.1071(19) -0.0378(14) -0.0041(11) 0.0179(9)
C21 0.1076(19) 0.0397(11) 0.0363(9) 0.0030(8) 0.0141(12) 0.0294(11)
C22 0.0135(5) 0.0207(6) 0.0153(5) -0.0013(5) -0.0012(5) -0.0004(5)
C23 0.0155(6) 0.0357(7) 0.0199(6) -0.0018(6) -0.0014(5) 0.0054(6)
C24 0.0159(5) 0.0202(6) 0.0144(5) 0.0006(4) -0.0010(5) 0.0004(4)
C25 0.0234(6) 0.0272(7) 0.0185(6) 0.0025(5) -0.0015(5) 0.0040(5)
C26 0.0335(7) 0.0238(6) 0.0193(6) 0.0039(5) 0.0018(6) 0.0022(6)
C27 0.0352(8) 0.0236(6) 0.0184(6) 0.0008(5) 0.0078(6) 0.0007(6)
C28 0.0257(7) 0.0445(10) 0.0250(7) 0.0055(7) 0.0099(6) 0.0096(6)
C29 0.0235(6) 0.0339(7) 0.0210(6) 0.0072(5) 0.0055(6) 0.0116(6)
N1 0.0159(5) 0.0140(5) 0.0173(5) -0.0011(4) -0.0011(4) -0.0003(4)
N2 0.0154(5) 0.0139(5) 0.0126(4) 0.0001(4) 0.0018(4) -0.0002(4)
N3 0.0131(5) 0.0163(5) 0.0134(4) -0.0012(4) 0.0011(4) 0.0004(4)
Cl1 0.03071(17) 0.01321(13) 0.02856(15) 0.00123(12) -0.01322(14) 0.00121(12)
Co1 0.01313(7) 0.01054(7) 0.01332(7) 0.00061(6) -0.00111(7) -0.00097(6)
O1S 0.0549(7) 0.0389(6) 0.0277(5) 0.0128(5) 0.0189(6) 0.0119(5)

loop_
_atom_type_symbol
_atom_type_description
_atom_type_scat_dispersion_real
_atom_type_scat_dispersion_imag
_atom_type_scat_source
C C 0.0033 0.0016 'International Tables Vol C Tables 4.2.6.8 and 6.1.1.4'
H H 0.0000 0.0000 'International Tables Vol C Tables 4.2.6.8 and 6.1.1.4'
N N 0.0061 0.0033 'International Tables Vol C Tables 4.2.6.8 and 6.1.1.4'
Cl Cl 0.1484 0.1585 'International Tables Vol C Tables 4.2.6.8 and 6.1.1.4'
Co Co 0.3494 0.9721 'International Tables Vol C Tables 4.2.6.8 and 6.1.1.4'
O O 0.0106 0.0060 'International Tables Vol C Tables 4.2.6.8 and 6.1.1.4'

loop_
_geom_angle_atom_site_label_1
_geom_angle_atom_site_label_2
_geom_angle_atom_site_label_3
_geom_angle
O1S C1S C2S 105.22(13)
N1 C2 C3 113.10(11)
N1 C2 C1 125.61(12)
C3 C2 C1 121.20(11)
C3S C2S C1S 101.39(13)
N2 C3 C4 120.43(12)
N2 C3 C2 110.19(11)
C4 C3 C2 129.37(12)
C2S C3S C4S 102.47(13)
C5 C4 C3 119.41(12)
O1S C4S C3S 107.18(13)
C4 C5 C6 119.65(12)
C7 C6 C5 119.55(12)
N2 C7 C6 120.35(11)
N2 C7 C8 110.01(10)
C6 C7 C8 129.62(11)
N3 C8 C7 113.63(11)
N3 C8 C9 125.94(12)
C7 C8 C9 120.40(11)
C15 C10 C11 121.95(12)
C15 C10 N1 119.25(11)
C11 C10 N1 118.80(11)
C12 C11 C10 117.91(13)
C12 C11 C16 121.28(12)
C10 C11 C16 120.80(12)
C13 C12 C11 121.10(13)
C12 C13 C14 120.00(13)
C15 C14 C13 121.24(13)
C14 C15 C10 117.72(13)
C14 C15 C19 120.67(12)
C10 C15 C19 121.60(12)
C17 C16 C18 109.94(12)
C17 C16 C11 110.47(12)
C18 C16 C11 112.98(12)
C21 C19 C20 111.26(18)
C21 C19 C15 110.53(12)
C20 C19 C15 111.91(14)
N3 C22 C24 109.76(9)
N3 C22 C23 108.88(9)
C24 C22 C23 116.00(11)
C29 C24 C22 109.27(10)
C29 C24 C25 109.95(10)
C22 C24 C25 111.13(10)
C26 C25 C24 111.88(11)
C25 C26 C27 111.53(11)
C28 C27 C26 110.43(11)
C27 C28 C29 111.44(12)
C24 C29 C28 112.87(11)
C2 N1 C10 118.02(10)
C2 N1 Co1 115.64(8)
C10 N1 Co1 126.32(8)
C7 N2 C3 120.58(10)
C7 N2 Co1 119.89(8)
C3 N2 Co1 119.41(8)
C8 N3 C22 117.84(10)
C8 N3 Co1 114.65(8)
C22 N3 Co1 127.47(8)
N2 Co1 N1 81.50(5)
N2 Co1 N3 81.30(4)
N1 Co1 N3 161.78(4)
N2 Co1 Cl1 168.02(3)
N1 Co1 Cl1 95.51(3)
N3 Co1 Cl1 102.54(3)
C4S O1S C1S 109.58(12)

loop_
_geom_bond_atom_site_label_1
_geom_bond_atom_site_label_2
_geom_bond_distance
C1 C2 1.5034(17)
C1S O1S 1.4198(19)
C1S C2S 1.514(2)
C2 N1 1.3194(16)
C2 C3 1.4340(17)
C2S C3S 1.517(2)
C3 N2 1.3698(16)
C3 C4 1.3921(18)
C3S C4S 1.524(2)
C4 C5 1.392(2)
C4S O1S 1.4157(19)
C5 C6 1.394(2)
C6 C7 1.3927(17)
C7 N2 1.3644(15)
C7 C8 1.4469(18)
C8 N3 1.3151(16)
C8 C9 1.5046(17)
C10 C15 1.4028(18)
C10 C11 1.4020(19)
C10 N1 1.4388(16)
C11 C12 1.3923(19)
C11 C16 1.5194(19)
C12 C13 1.384(2)
C13 C14 1.382(2)
C14 C15 1.3937(18)
C15 C19 1.519(2)
C16 C17 1.531(2)
C16 C18 1.530(2)
C19 C21 1.519(2)
C19 C20 1.524(2)
C22 N3 1.4854(15)
C22 C24 1.5366(16)
C22 C23 1.5289(17)
C24 C29 1.5324(17)
C24 C25 1.5307(17)
C25 C26 1.5263(19)
C26 C27 1.5200(19)
C27 C28 1.517(2)
C28 C29 1.5269(19)
N1 Co1 1.9178(10)
N2 Co1 1.7972(10)
N3 Co1 1.9482(10)
Cl1 Co1 2.1879(4)

loop_
_geom_torsion_atom_site_label_1
_geom_torsion_atom_site_label_2
_geom_torsion_atom_site_label_3
_geom_torsion_atom_site_label_4
_geom_torsion
O1S C1S C2S C3S 36.69(17)
N1 C2 C3 N2 3.59(15)
C1 C2 C3 N2 -173.23(11)
N1 C2 C3 C4 -176.65(13)
C1 C2 C3 C4 6.5(2)
C1S C2S C3S C4S -34.30(17)
N2 C3 C4 C5 -1.17(19)
C2 C3 C4 C5 179.09(13)
C2S C3S C4S O1S 21.18(18)
C3 C4 C5 C6 1.5(2)
C4 C5 C6 C7 -0.4(2)
C5 C6 C7 N2 -1.16(19)
C5 C6 C7 C8 177.03(12)
N2 C7 C8 N3 -2.04(14)
C6 C7 C8 N3 179.62(12)
N2 C7 C8 C9 176.23(11)
C6 C7 C8 C9 -2.1(2)
C15 C10 C11 C12 -2.58(19)
N1 C10 C11 C12 177.54(11)
C15 C10 C11 C16 178.85(11)
N1 C10 C11 C16 -1.03(18)
C10 C11 C12 C13 0.3(2)
C16 C11 C12 C13 178.88(12)
C11 C12 C13 C14 1.2(2)
C12 C13 C14 C15 -0.6(2)
C13 C14 C15 C10 -1.6(2)
C13 C14 C15 C19 177.62(13)
C11 C10 C15 C14 3.19(19)
N1 C10 C15 C14 -176.92(11)
C11 C10 C15 C19 -176.00(12)
N1 C10 C15 C19 3.89(18)
C12 C11 C16 C17 -79.33(17)
C10 C11 C16 C17 99.19(15)
C12 C11 C16 C18 44.29(17)
C10 C11 C16 C18 -137.18(13)
C14 C15 C19 C21 -67.71(19)
C10 C15 C19 C21 111.46(17)
C14 C15 C19 C20 56.9(2)
C10 C15 C19 C20 -123.94(17)
N3 C22 C24 C29 61.35(13)
C23 C22 C24 C29 -174.75(11)
N3 C22 C24 C25 -177.14(10)
C23 C22 C24 C25 -53.24(14)
C29 C24 C25 C26 -53.71(14)
C22 C24 C25 C26 -174.82(11)
C24 C25 C26 C27 56.62(15)
C25 C26 C27 C28 -56.70(16)
C26 C27 C28 C29 55.46(17)
C22 C24 C29 C28 175.30(11)
C25 C24 C29 C28 53.08(15)
C27 C28 C29 C24 -54.76(17)
C3 C2 N1 C10 179.94(11)
C1 C2 N1 C10 -3.41(19)
C3 C2 N1 Co1 -1.46(14)
C1 C2 N1 Co1 175.19(10)
C15 C10 N1 C2 87.49(15)
C11 C10 N1 C2 -92.62(14)
C15 C10 N1 Co1 -90.94(13)
C11 C10 N1 Co1 88.95(13)
C6 C7 N2 C3 1.53(17)
C8 C7 N2 C3 -176.99(10)
C6 C7 N2 Co1 -174.54(9)
C8 C7 N2 Co1 6.94(13)
C4 C3 N2 C7 -0.36(17)
C2 C3 N2 C7 179.43(10)
C4 C3 N2 Co1 175.74(10)
C2 C3 N2 Co1 -4.47(13)
C7 C8 N3 C22 174.79(10)
C9 C8 N3 C22 -3.37(17)
C7 C8 N3 Co1 -3.03(13)
C9 C8 N3 Co1 178.81(10)
C24 C22 N3 C8 -125.03(11)
C23 C22 N3 C8 107.01(13)
C24 C22 N3 Co1 52.48(13)
C23 C22 N3 Co1 -75.48(13)
C7 N2 Co1 N1 179.14(10)
C3 N2 Co1 N1 3.02(9)
C7 N2 Co1 N3 -6.90(9)
C3 N2 Co1 N3 176.98(9)
C7 N2 Co1 Cl1 102.79(17)
C3 N2 Co1 Cl1 -73.3(2)
C2 N1 Co1 N2 -0.74(9)
C10 N1 Co1 N2 177.72(11)
C2 N1 Co1 N3 -20.16(19)
C10 N1 Co1 N3 158.30(12)
C2 N1 Co1 Cl1 167.57(9)
C10 N1 Co1 Cl1 -13.97(10)
C8 N3 Co1 N2 5.35(9)
C22 N3 Co1 N2 -172.23(10)
C8 N3 Co1 N1 24.78(18)
C22 N3 Co1 N1 -152.80(12)
C8 N3 Co1 Cl1 -163.11(8)
C22 N3 Co1 Cl1 19.32(10)
C3S C4S O1S C1S 1.88(19)
C2S C1S O1S C4S -24.51(19)
